data_2221352
loop_
_publ_author_name
'Li, Qian-Zhu'
'Song, Bao-An'
'Yang, Song'
'Zheng, Yu-Guo'
'Guo, Qing-Qing'

_publ_section_title
<i>N</i>-[(<i>E</i>)-2-Chlorobenzylidene]-3-(4-methylbenzylsulfanyl)-5-(3,4,5-trimethoxyphenyl)-4<i>H</i>-1,2,4-triazol-4-amine
_journal_coeditor_code GK2192
_journal_issue 4
_journal_name_full 'Acta Crystallographica Section E'
_journal_page_first o869
_journal_paper_doi 10.1107/S1600536809009842
_journal_volume 65
_journal_year 2009
_chemical_formula_iupac 'C26 H25 Cl N4 O3 S'
_chemical_formula_moiety 'C26 H25 Cl N4 O3 S'
_chemical_formula_sum 'C26 H25 Cl N4 O3 S'
_chemical_formula_weight 509.01
_chemical_name_systematic
;
<i>N</i>-[(<i>E</i>)-2-Chlorobenzylidene]-3-(4-methylbenzylsulfanyl)-
5-(3,4,5-trimethoxyphenyl)-4<i>H</i>-1,2,4-triazol-4-amine
;
_space_group_IT_number 14
_symmetry_cell_setting monoclinic
_symmetry_space_group_name_Hall '-P 2ybc'
_symmetry_space_group_name_H-M 'P 1 21/c 1'
_atom_sites_solution_hydrogens geom
_atom_sites_solution_primary direct
_atom_sites_solution_secondary difmap
_audit_creation_method SHELXL-97
_cell_angle_alpha 90.00
_cell_angle_beta 100.961(14)
_cell_angle_gamma 90.00
_cell_formula_units_Z 4
_cell_length_a 11.283(4)
_cell_length_b 7.414(2)
_cell_length_c 31.087(10)
_cell_measurement_reflns_used 2895
_cell_measurement_temperature 293(2)
_cell_measurement_theta_max 27.89
_cell_measurement_theta_min 2.35
_cell_volume 2553.1(14)
_computing_cell_refinement 'SAINT (Bruker, 2004)'
_computing_data_collection 'APEX2 (Bruker, 2004)'
_computing_data_reduction 'SAINT (Bruker, 2004)'
_computing_molecular_graphics 'DIAMOND (Brandenburg, 2001)'
_computing_publication_material 'SHELXTL (Sheldrick, 2008)'
_computing_structure_refinement 'SHELXL97 (Sheldrick, 2008)'
_computing_structure_solution 'SHELXS97 (Sheldrick, 2008)'
_diffrn_ambient_temperature 293(2)
_diffrn_measured_fraction_theta_full 1.000
_diffrn_measured_fraction_theta_max 1.000
_diffrn_measurement_device_type 'Bruker APEXII CCD'
_diffrn_measurement_method '\f and \w'
_diffrn_radiation_monochromator graphite
_diffrn_radiation_source 'fine-focus sealed tube'
_diffrn_radiation_type MoK\a
_diffrn_radiation_wavelength 0.71073
_diffrn_reflns_av_R_equivalents 0.0278
_diffrn_reflns_av_sigmaI/netI 0.0199
_diffrn_reflns_limit_h_max 13
_diffrn_reflns_limit_h_min -13
_diffrn_reflns_limit_k_max 8
_diffrn_reflns_limit_k_min -8
_diffrn_reflns_limit_l_max 37
_diffrn_reflns_limit_l_min -36
_diffrn_reflns_number 26288
_diffrn_reflns_theta_full 25.20
_diffrn_reflns_theta_max 25.20
_diffrn_reflns_theta_min 1.33
_diffrn_standards_number 0
_exptl_absorpt_coefficient_mu 0.266
_exptl_absorpt_correction_T_max 0.956
_exptl_absorpt_correction_T_min 0.932
_exptl_absorpt_correction_type multi-scan
_exptl_absorpt_process_details '(SADABS; Sheldrick, 1996)'
_exptl_crystal_colour colorless
_exptl_crystal_density_diffrn 1.324
_exptl_crystal_density_method 'not measured'
_exptl_crystal_description block
_exptl_crystal_F_000 1064
_exptl_crystal_size_max 0.32
_exptl_crystal_size_mid 0.26
_exptl_crystal_size_min 0.22
_refine_diff_density_max 0.496
_refine_diff_density_min -0.653
_refine_ls_extinction_method none
_refine_ls_goodness_of_fit_ref 1.034
_refine_ls_hydrogen_treatment constr
_refine_ls_matrix_type full
_refine_ls_number_parameters 320
_refine_ls_number_reflns 4590
_refine_ls_number_restraints 0
_refine_ls_restrained_S_all 1.034
_refine_ls_R_factor_all 0.0605
_refine_ls_R_factor_gt 0.0507
_refine_ls_shift/su_max 0.000
_refine_ls_shift/su_mean 0.000
_refine_ls_structure_factor_coef Fsqd
_refine_ls_weighting_details 'calc w=1/[\s^2^(Fo^2^)+(0.0627P)^2^+1.5591P] where P=(Fo^2^+2Fc^2^)/3'
_refine_ls_weighting_scheme calc
_refine_ls_wR_factor_gt 0.1315
_refine_ls_wR_factor_ref 0.1405
_reflns_number_gt 3809
_reflns_number_total 4590
_reflns_threshold_expression I>2\s(I)
_cod_data_source_file gk2192.cif
_cod_data_source_block I
_cod_original_sg_symbol_H-M 'P 21/c'
_cod_database_code 2221352
_cod_database_fobs_code 2221352

loop_
_symmetry_equiv_pos_as_xyz
'x, y, z'
'-x, y+1/2, -z+1/2'
'-x, -y, -z'
'x, -y-1/2, z-1/2'

loop_
_atom_site_type_symbol
_atom_site_label
_atom_site_fract_x
_atom_site_fract_y
_atom_site_fract_z
_atom_site_U_iso_or_equiv
_atom_site_adp_type
_atom_site_calc_flag
_atom_site_refinement_flags
_atom_site_occupancy
_atom_site_disorder_assembly
_atom_site_disorder_group
Cl Cl1 0.73726(9) 0.3490(3) 0.20121(5) 0.1603(7) Uani d . 1 . .
S S1 0.49049(6) 0.68103(9) 0.095977(19) 0.0586(2) Uani d . 1 . .
O O1 0.0266(2) -0.2541(3) 0.08517(7) 0.0766(6) Uani d . 1 . .
O O2 -0.03565(19) -0.1835(3) 0.16218(6) 0.0837(7) Uani d . 1 . .
O O3 0.01561(19) 0.1311(4) 0.20215(6) 0.0879(7) Uani d . 1 . .
N N1 0.23855(18) 0.3418(3) 0.04765(6) 0.0526(5) Uani d . 1 . .
N N2 0.32532(18) 0.4699(3) 0.04284(6) 0.0540(5) Uani d . 1 . .
N N3 0.32908(16) 0.4276(2) 0.11267(5) 0.0454(4) Uani d . 1 . .
N N4 0.35963(19) 0.4375(3) 0.15859(6) 0.0556(5) Uani d . 1 . .
C C1 0.8350(3) 1.3689(5) 0.06633(12) 0.0904(10) Uani d . 1 . .
H H1A 0.9129 1.3283 0.0623 0.136 Uiso calc R 1 . .
H H1B 0.8412 1.4179 0.0953 0.136 Uiso calc R 1 . .
H H1C 0.8059 1.4603 0.0451 0.136 Uiso calc R 1 . .
C C2 0.7483(2) 1.2123(4) 0.06056(8) 0.0575(6) Uani d . 1 . .
C C3 0.6369(3) 1.2265(4) 0.07290(9) 0.0628(7) Uani d . 1 . .
H H3 0.6165 1.3333 0.0854 0.075 Uiso calc R 1 . .
C C4 0.5560(2) 1.0857(4) 0.06705(8) 0.0601(6) Uani d . 1 . .
H H4 0.4817 1.0987 0.0755 0.072 Uiso calc R 1 . .
C C5 0.5842(2) 0.9248(3) 0.04874(7) 0.0507(5) Uani d . 1 . .
C C6 0.6947(2) 0.9099(3) 0.03637(8) 0.0576(6) Uani d . 1 . .
H H6 0.7157 0.8031 0.0240 0.069 Uiso calc R 1 . .
C C7 0.7742(2) 1.0521(4) 0.04224(8) 0.0622(7) Uani d . 1 . .
H H7 0.8481 1.0394 0.0335 0.075 Uiso calc R 1 . .
C C8 0.4967(3) 0.7699(4) 0.04208(8) 0.0670(7) Uani d . 1 . .
H H8A 0.5239 0.6775 0.0241 0.080 Uiso calc R 1 . .
H H8B 0.4175 0.8109 0.0276 0.080 Uiso calc R 1 . .
C C9 0.3782(2) 0.5188(3) 0.08193(7) 0.0474(5) Uani d . 1 . .
C C10 0.4692(2) 0.4112(4) 0.17385(8) 0.0602(6) Uani d . 1 . .
H H10 0.5216 0.3890 0.1547 0.072 Uiso calc R 1 . .
C C11 0.5165(3) 0.4147(4) 0.22074(8) 0.0654(7) Uani d . 1 . .
C C12 0.6388(3) 0.3897(5) 0.23688(11) 0.0956(12) Uani d . 1 . .
C C13 0.6842(4) 0.3889(7) 0.28080(14) 0.1259(18) Uani d . 1 . .
H H13 0.7664 0.3714 0.2910 0.151 Uiso calc R 1 . .
C C14 0.6090(5) 0.4138(6) 0.30980(13) 0.1222(18) Uani d . 1 . .
H H14 0.6403 0.4145 0.3397 0.147 Uiso calc R 1 . .
C C15 0.4867(4) 0.4380(5) 0.29504(10) 0.1005(12) Uani d . 1 . .
H H15 0.4353 0.4536 0.3148 0.121 Uiso calc R 1 . .
C C16 0.4418(3) 0.4389(4) 0.25060(9) 0.0777(8) Uani d . 1 . .
H H16 0.3596 0.4562 0.2406 0.093 Uiso calc R 1 . .
C C17 0.24118(19) 0.3193(3) 0.08948(7) 0.0441(5) Uani d . 1 . .
C C18 0.16596(19) 0.1926(3) 0.10855(7) 0.0467(5) Uani d . 1 . .
C C19 0.1265(2) 0.2324(4) 0.14714(7) 0.0555(6) Uani d . 1 . .
H H19 0.1468 0.3417 0.1613 0.067 Uiso calc R 1 . .
C C20 0.0568(2) 0.1077(4) 0.16425(7) 0.0610(7) Uani d . 1 . .
C C21 0.0254(2) -0.0554(4) 0.14312(8) 0.0602(7) Uani d . 1 . .
C C22 0.0629(2) -0.0922(3) 0.10397(8) 0.0549(6) Uani d . 1 . .
C C23 0.1337(2) 0.0316(3) 0.08673(7) 0.0496(5) Uani d . 1 . .
H H23 0.1594 0.0065 0.0607 0.060 Uiso calc R 1 . .
C C24 0.0497(3) -0.2881(4) 0.04262(11) 0.0803(9) Uani d . 1 . .
H H24A 0.0168 -0.4034 0.0326 0.120 Uiso calc R 1 . .
H H24B 0.1353 -0.2882 0.0436 0.120 Uiso calc R 1 . .
H H24C 0.0127 -0.1957 0.0229 0.120 Uiso calc R 1 . .
C C25 -0.1619(3) -0.1711(6) 0.15166(12) 0.1129(15) Uani d . 1 . .
H H52A -0.1969 -0.2613 0.1675 0.169 Uiso calc R 1 . .
H H52B -0.1884 -0.1897 0.1208 0.169 Uiso calc R 1 . .
H H52C -0.1868 -0.0537 0.1595 0.169 Uiso calc R 1 . .
C C26 0.0534(3) 0.2903(6) 0.22675(11) 0.1093(15) Uani d . 1 . .
H H51A 0.0185 0.2923 0.2526 0.164 Uiso calc R 1 . .
H H51B 0.0274 0.3946 0.2092 0.164 Uiso calc R 1 . .
H H51C 0.1399 0.2910 0.2350 0.164 Uiso calc R 1 . .

loop_
_atom_site_aniso_label
_atom_site_aniso_U_11
_atom_site_aniso_U_22
_atom_site_aniso_U_33
_atom_site_aniso_U_12
_atom_site_aniso_U_13
_atom_site_aniso_U_23
Cl1 0.0661(6) 0.2676(19) 0.1397(10) -0.0097(8) 0.0008(6) 0.0368(11)
S1 0.0758(4) 0.0572(4) 0.0401(3) -0.0246(3) 0.0041(3) 0.0012(3)
O1 0.0976(15) 0.0598(11) 0.0769(13) -0.0293(11) 0.0278(11) -0.0043(10)
O2 0.0840(14) 0.1055(17) 0.0620(12) -0.0282(12) 0.0149(10) 0.0257(11)
O3 0.0803(13) 0.142(2) 0.0465(10) -0.0296(13) 0.0240(9) -0.0154(12)
N1 0.0573(11) 0.0580(12) 0.0409(10) -0.0129(9) 0.0057(8) -0.0049(9)
N2 0.0634(12) 0.0568(12) 0.0407(10) -0.0147(10) 0.0074(9) -0.0014(9)
N3 0.0525(10) 0.0485(10) 0.0333(9) -0.0078(9) 0.0034(7) -0.0011(8)
N4 0.0626(13) 0.0667(13) 0.0347(9) -0.0152(10) 0.0018(9) -0.0041(9)
C1 0.084(2) 0.084(2) 0.095(2) -0.0351(18) -0.0041(18) 0.0141(18)
C2 0.0582(14) 0.0602(15) 0.0507(13) -0.0121(12) 0.0017(11) 0.0112(11)
C3 0.0749(17) 0.0486(14) 0.0661(16) -0.0038(13) 0.0164(13) -0.0054(12)
C4 0.0566(14) 0.0632(16) 0.0640(15) -0.0022(12) 0.0202(12) 0.0022(13)
C5 0.0633(14) 0.0513(13) 0.0354(11) -0.0098(11) 0.0039(10) 0.0055(10)
C6 0.0771(17) 0.0533(14) 0.0443(13) 0.0041(13) 0.0158(11) 0.0028(11)
C7 0.0558(14) 0.0719(18) 0.0606(15) 0.0029(13) 0.0151(12) 0.0162(13)
C8 0.0883(19) 0.0647(16) 0.0440(13) -0.0246(15) 0.0027(12) 0.0076(12)
C9 0.0564(13) 0.0434(12) 0.0413(12) -0.0061(10) 0.0068(10) 0.0009(9)
C10 0.0646(16) 0.0654(16) 0.0478(13) -0.0070(13) 0.0037(12) 0.0094(12)
C11 0.0772(18) 0.0624(16) 0.0489(14) -0.0212(14) -0.0072(13) 0.0105(12)
C12 0.083(2) 0.114(3) 0.077(2) -0.037(2) -0.0177(17) 0.0282(19)
C13 0.117(3) 0.147(4) 0.088(3) -0.060(3) -0.047(3) 0.040(3)
C14 0.175(5) 0.108(3) 0.059(2) -0.059(3) -0.042(3) 0.017(2)
C15 0.156(4) 0.094(3) 0.0457(16) -0.030(2) 0.0033(19) 0.0046(16)
C16 0.106(2) 0.0747(19) 0.0475(14) -0.0166(17) 0.0013(15) 0.0015(14)
C17 0.0449(11) 0.0462(12) 0.0396(11) -0.0032(9) 0.0039(9) -0.0044(9)
C18 0.0419(11) 0.0558(13) 0.0403(11) -0.0035(10) 0.0024(9) 0.0001(10)
C19 0.0525(13) 0.0696(16) 0.0436(12) -0.0080(12) 0.0066(10) -0.0088(11)
C20 0.0521(13) 0.094(2) 0.0372(12) -0.0081(13) 0.0082(10) 0.0009(13)
C21 0.0555(14) 0.0777(18) 0.0460(13) -0.0160(13) 0.0058(10) 0.0113(12)
C22 0.0547(13) 0.0578(14) 0.0505(13) -0.0087(11) 0.0058(11) 0.0044(11)
C23 0.0512(12) 0.0531(13) 0.0443(12) -0.0063(11) 0.0086(10) -0.0011(10)
C24 0.093(2) 0.0593(17) 0.097(2) -0.0211(16) 0.0402(18) -0.0241(16)
C25 0.081(2) 0.165(4) 0.089(2) -0.055(2) 0.0068(18) 0.040(2)
C26 0.097(2) 0.172(4) 0.067(2) -0.037(3) 0.0355(18) -0.048(2)

loop_
_atom_type_symbol
_atom_type_description
_atom_type_scat_dispersion_real
_atom_type_scat_dispersion_imag
_atom_type_scat_source
C C 0.0033 0.0016 'International Tables Vol C Tables 4.2.6.8 and 6.1.1.4'
H H 0.0000 0.0000 'International Tables Vol C Tables 4.2.6.8 and 6.1.1.4'
Cl Cl 0.1484 0.1585 'International Tables Vol C Tables 4.2.6.8 and 6.1.1.4'
N N 0.0061 0.0033 'International Tables Vol C Tables 4.2.6.8 and 6.1.1.4'
O O 0.0106 0.0060 'International Tables Vol C Tables 4.2.6.8 and 6.1.1.4'
S S 0.1246 0.1234 'International Tables Vol C Tables 4.2.6.8 and 6.1.1.4'

loop_
_geom_angle_atom_site_label_1
_geom_angle_atom_site_label_2
_geom_angle_atom_site_label_3
_geom_angle_site_symmetry_1
_geom_angle_site_symmetry_3
_geom_angle
_geom_angle_publ_flag
C9 S1 C8 . . 99.98(11) ?
C22 O1 C24 . . 117.6(2) ?
C21 O2 C25 . . 115.1(2) ?
C20 O3 C26 . . 117.0(2) ?
C17 N1 N2 . . 108.12(17) ?
C9 N2 N1 . . 107.29(18) ?
C17 N3 C9 . . 105.72(17) ?
C17 N3 N4 . . 125.33(18) ?
C9 N3 N4 . . 128.95(18) ?
C10 N4 N3 . . 114.2(2) ?
C2 C1 H1A . . 109.5 ?
C2 C1 H1B . . 109.5 ?
H1A C1 H1B . . 109.5 ?
C2 C1 H1C . . 109.5 ?
H1A C1 H1C . . 109.5 ?
H1B C1 H1C . . 109.5 ?
C7 C2 C3 . . 117.2(2) ?
C7 C2 C1 . . 122.1(3) ?
C3 C2 C1 . . 120.7(3) ?
C4 C3 C2 . . 121.3(2) ?
C4 C3 H3 . . 119.3 ?
C2 C3 H3 . . 119.3 ?
C3 C4 C5 . . 120.6(2) ?
C3 C4 H4 . . 119.7 ?
C5 C4 H4 . . 119.7 ?
C6 C5 C4 . . 118.3(2) ?
C6 C5 C8 . . 120.4(2) ?
C4 C5 C8 . . 121.3(2) ?
C7 C6 C5 . . 120.3(2) ?
C7 C6 H6 . . 119.9 ?
C5 C6 H6 . . 119.9 ?
C2 C7 C6 . . 122.3(2) ?
C2 C7 H7 . . 118.9 ?
C6 C7 H7 . . 118.9 ?
C5 C8 S1 . . 106.86(16) ?
C5 C8 H8A . . 110.3 ?
S1 C8 H8A . . 110.3 ?
C5 C8 H8B . . 110.3 ?
S1 C8 H8B . . 110.3 ?
H8A C8 H8B . . 108.6 ?
N2 C9 N3 . . 109.84(19) ?
N2 C9 S1 . . 127.60(17) ?
N3 C9 S1 . . 122.51(16) ?
N4 C10 C11 . . 121.6(3) ?
N4 C10 H10 . . 119.2 ?
C11 C10 H10 . . 119.2 ?
C16 C11 C12 . . 117.8(3) ?
C16 C11 C10 . . 121.5(3) ?
C12 C11 C10 . . 120.6(3) ?
C13 C12 C11 . . 121.3(4) ?
C13 C12 Cl1 . . 118.3(3) ?
C11 C12 Cl1 . . 120.3(3) ?
C14 C13 C12 . . 120.0(4) ?
C14 C13 H13 . . 120.0 ?
C12 C13 H13 . . 120.0 ?
C13 C14 C15 . . 120.4(3) ?
C13 C14 H14 . . 119.8 ?
C15 C14 H14 . . 119.8 ?
C16 C15 C14 . . 119.2(4) ?
C16 C15 H15 . . 120.4 ?
C14 C15 H15 . . 120.4 ?
C15 C16 C11 . . 121.3(4) ?
C15 C16 H16 . . 119.4 ?
C11 C16 H16 . . 119.4 ?
N1 C17 N3 . . 109.03(19) ?
N1 C17 C18 . . 125.44(19) ?
N3 C17 C18 . . 125.48(19) ?
C23 C18 C19 . . 120.5(2) ?
C23 C18 C17 . . 118.2(2) ?
C19 C18 C17 . . 121.3(2) ?
C20 C19 C18 . . 119.3(2) ?
C20 C19 H19 . . 120.4 ?
C18 C19 H19 . . 120.4 ?
O3 C20 C19 . . 124.2(3) ?
O3 C20 C21 . . 115.0(2) ?
C19 C20 C21 . . 120.8(2) ?
O2 C21 C20 . . 120.1(2) ?
O2 C21 C22 . . 120.3(3) ?
C20 C21 C22 . . 119.4(2) ?
O1 C22 C23 . . 124.3(2) ?
O1 C22 C21 . . 115.5(2) ?
C23 C22 C21 . . 120.1(2) ?
C18 C23 C22 . . 119.8(2) ?
C18 C23 H23 . . 120.1 ?
C22 C23 H23 . . 120.1 ?
O1 C24 H24A . . 109.5 ?
O1 C24 H24B . . 109.5 ?
H24A C24 H24B . . 109.5 ?
O1 C24 H24C . . 109.5 ?
H24A C24 H24C . . 109.5 ?
H24B C24 H24C . . 109.5 ?
O2 C25 H52A . . 109.5 ?
O2 C25 H52B . . 109.5 ?
H52A C25 H52B . . 109.5 ?
O2 C25 H52C . . 109.5 ?
H52A C25 H52C . . 109.5 ?
H52B C25 H52C . . 109.5 ?
O3 C26 H51A . . 109.5 ?
O3 C26 H51B . . 109.5 ?
H51A C26 H51B . . 109.5 ?
O3 C26 H51C . . 109.5 ?
H51A C26 H51C . . 109.5 ?
H51B C26 H51C . . 109.5 ?

loop_
_geom_bond_atom_site_label_1
_geom_bond_atom_site_label_2
_geom_bond_site_symmetry_2
_geom_bond_distance
_geom_bond_publ_flag
Cl1 C12 . 1.738(4) ?
S1 C9 . 1.741(2) ?
S1 C8 . 1.814(2) ?
O1 C22 . 1.363(3) ?
O1 C24 . 1.419(3) ?
O2 C21 . 1.372(3) ?
O2 C25 . 1.403(4) ?
O3 C20 . 1.357(3) ?
O3 C26 . 1.427(4) ?
N1 C17 . 1.306(3) ?
N1 N2 . 1.392(3) ?
N2 C9 . 1.299(3) ?
N3 C17 . 1.370(3) ?
N3 C9 . 1.371(3) ?
N3 N4 . 1.405(2) ?
N4 C10 . 1.252(3) ?
C1 C2 . 1.507(4) ?
C1 H1A . 0.9600 ?
C1 H1B . 0.9600 ?
C1 H1C . 0.9600 ?
C2 C7 . 1.373(4) ?
C2 C3 . 1.385(4) ?
C3 C4 . 1.376(4) ?
C3 H3 . 0.9300 ?
C4 C5 . 1.385(4) ?
C4 H4 . 0.9300 ?
C5 C6 . 1.378(4) ?
C5 C8 . 1.502(3) ?
C6 C7 . 1.373(4) ?
C6 H6 . 0.9300 ?
C7 H7 . 0.9300 ?
C8 H8A . 0.9700 ?
C8 H8B . 0.9700 ?
C10 C11 . 1.454(3) ?
C10 H10 . 0.9300 ?
C11 C16 . 1.378(4) ?
C11 C12 . 1.389(4) ?
C12 C13 . 1.364(5) ?
C13 C14 . 1.363(7) ?
C13 H13 . 0.9300 ?
C14 C15 . 1.380(6) ?
C14 H14 . 0.9300 ?
C15 C16 . 1.378(4) ?
C15 H15 . 0.9300 ?
C16 H16 . 0.9300 ?
C17 C18 . 1.465(3) ?
C18 C23 . 1.387(3) ?
C18 C19 . 1.388(3) ?
C19 C20 . 1.384(4) ?
C19 H19 . 0.9300 ?
C20 C21 . 1.390(4) ?
C21 C22 . 1.390(4) ?
C22 C23 . 1.389(3) ?
C23 H23 . 0.9300 ?
C24 H24A . 0.9600 ?
C24 H24B . 0.9600 ?
C24 H24C . 0.9600 ?
C25 H52A . 0.9600 ?
C25 H52B . 0.9600 ?
C25 H52C . 0.9600 ?
C26 H51A . 0.9600 ?
C26 H51B . 0.9600 ?
C26 H51C . 0.9600 ?

loop_
_geom_hbond_atom_site_label_D
_geom_hbond_atom_site_label_H
_geom_hbond_atom_site_label_A
_geom_hbond_site_symmetry_A
_geom_hbond_distance_DH
_geom_hbond_distance_HA
_geom_hbond_distance_DA
_geom_hbond_angle_DHA
C19 H19 N4 . 0.93 2.52 3.000(3) 112
C10 H10 S1 . 0.93 2.81 3.184(3) 105
C6 H6 N1 3_665 0.93 2.61 3.409(3) 144.1
C8 H8B Cg2 3_675 0.97 2.70 3.427(2) 133
C24 H24B Cg1 1_545 0.96 2.94 3.588(2) 125

loop_
_cod_related_entry_id
_cod_related_entry_database
_cod_related_entry_code
1 ChemSpider 30655734
